data_4068586
loop_
_publ_author_name
'Torres, Olga'
'Mart\'in, Marta'
'Sola, Eduardo'

_publ_section_title
;
 LabileN-Heterocyclic Carbene Complexes of Iridium
;
_journal_issue 3
_journal_name_full Organometallics
_journal_page_first 863
_journal_paper_doi 10.1021/om800965y
_journal_volume 28
_journal_year 2009
_chemical_formula_moiety 'C27 H32 Ir N2, F6 P'
_chemical_formula_sum 'C27 H32 F6 Ir N2 P'
_chemical_formula_weight 721.73
_space_group_IT_number 14
_symmetry_cell_setting monoclinic
_symmetry_space_group_name_Hall '-P 2ybc'
_symmetry_space_group_name_H-M 'P 1 21/c 1'
_atom_sites_solution_hydrogens geom
_atom_sites_solution_primary heavy
_atom_sites_solution_secondary difmap
_audit_creation_method SHELXL-97
_cell_angle_alpha 90.00
_cell_angle_beta 111.0650(10)
_cell_angle_gamma 90.00
_cell_formula_units_Z 4
_cell_length_a 16.0740(10)
_cell_length_b 10.9790(6)
_cell_length_c 16.1079(10)
_cell_measurement_reflns_used 4730
_cell_measurement_temperature 100(2)
_cell_measurement_theta_max 25.25
_cell_measurement_theta_min 2.30
_cell_volume 2652.7(3)
_computing_cell_refinement 'SAINT+ v. 6.01 (Bruker AXS, 2000)'
_computing_data_collection 'SMART v. 5.611 (Bruker AXS, 2000)'
_computing_data_reduction 'SAINT+ v. 6.01 (Bruker AXS, 2000)'
_computing_molecular_graphics 'XP program, SHELXTL v6.10, Bruker2000'
_computing_publication_material 'XCIF program, SHELXTLv6.10,BrukerAXS'
_computing_structure_refinement 'SHELXL-97 (Sheldrick, 1997)'
_computing_structure_solution 'SHELXS-97 (Sheldrick, 1990)'
_diffrn_ambient_temperature 100.0(2)
_diffrn_detector_area_resol_mean 8.26
_diffrn_measured_fraction_theta_full 0.998
_diffrn_measured_fraction_theta_max 0.934
_diffrn_measurement_device_type 'Bruker SMART APEX CCD system'
_diffrn_measurement_method '\w rotations with narrow frames'
_diffrn_radiation_monochromator graphite
_diffrn_radiation_source 'fine-focus sealed tube'
_diffrn_radiation_type MoK\a
_diffrn_radiation_wavelength 0.71073
_diffrn_reflns_av_R_equivalents 0.0483
_diffrn_reflns_av_sigmaI/netI 0.0785
_diffrn_reflns_limit_h_max 21
_diffrn_reflns_limit_h_min -21
_diffrn_reflns_limit_k_max 14
_diffrn_reflns_limit_k_min -14
_diffrn_reflns_limit_l_max 21
_diffrn_reflns_limit_l_min -21
_diffrn_reflns_number 23428
_diffrn_reflns_theta_full 27.50
_diffrn_reflns_theta_max 28.94
_diffrn_reflns_theta_min 2.30
_diffrn_standards_decay_% 'no decay'
_exptl_absorpt_coefficient_mu 5.155
_exptl_absorpt_correction_T_max 0.734
_exptl_absorpt_correction_T_min 0.534
_exptl_absorpt_correction_type multi-scan
_exptl_absorpt_process_details
;
  SADABS: Area-Detector Absorption Correction. (1996)  Bruker-AXS 
  within SAINT+ package, v. 6.01.
;
_exptl_crystal_colour colorless
_exptl_crystal_density_diffrn 1.807
_exptl_crystal_density_method 'not measured'
_exptl_crystal_description prism
_exptl_crystal_F_000 1416
_exptl_crystal_size_max 0.22
_exptl_crystal_size_mid 0.06
_exptl_crystal_size_min 0.06
_refine_diff_density_max 1.533
_refine_diff_density_min -1.440
_refine_diff_density_rms 0.138
_refine_ls_extinction_method none
_refine_ls_goodness_of_fit_ref 0.843
_refine_ls_hydrogen_treatment mixed
_refine_ls_matrix_type full
_refine_ls_number_parameters 352
_refine_ls_number_reflns 6534
_refine_ls_number_restraints 3
_refine_ls_restrained_S_all 0.844
_refine_ls_R_factor_all 0.0511
_refine_ls_R_factor_gt 0.0326
_refine_ls_shift/su_max 0.012
_refine_ls_shift/su_mean 0.000
_refine_ls_structure_factor_coef Fsqd
_refine_ls_weighting_details 'calc w=1/[\s^2^(Fo^2^)+(0.0128P)^2^+0.0000P] where P=(Fo^2^+2Fc^2^)/3'
_refine_ls_weighting_scheme calc
_refine_ls_wR_factor_gt 0.0499
_refine_ls_wR_factor_ref 0.0530
_reflns_number_gt 4875
_reflns_number_total 6534
_reflns_threshold_expression >2sigma(I)
_cod_data_source_file om800965y_si_001.cif
_cod_data_source_block marta85b
_cod_original_sg_symbol_H-M 'P 21/c'
_cod_database_code 4068586

loop_
_symmetry_equiv_pos_as_xyz
'x, y, z'
'-x, y+1/2, -z+1/2'
'-x, -y, -z'
'x, -y-1/2, z-1/2'

loop_
_atom_site_label
_atom_site_type_symbol
_atom_site_fract_x
_atom_site_fract_y
_atom_site_fract_z
_atom_site_U_iso_or_equiv
_atom_site_adp_type
_atom_site_occupancy
_atom_site_symmetry_multiplicity
_atom_site_calc_flag
_atom_site_refinement_flags
H1A H 0.2038(19) 0.305(2) 1.000(2) 0.050 Uiso 1 1 d D
H1B H 0.3104(15) 0.198(3) 1.053(2) 0.050 Uiso 1 1 d D
Ir1 Ir 0.223283(12) 0.173012(16) 0.979551(11) 0.01612(5) Uani 1 1 d D
P1 P 0.20163(8) 0.74140(11) 0.72953(8) 0.0203(3) Uani 1 1 d .
F1 F 0.23127(18) 0.7705(2) 0.64746(17) 0.0376(7) Uani 1 1 d .
F2 F 0.26865(16) 0.6297(2) 0.75564(18) 0.0343(7) Uani 1 1 d .
F3 F 0.12513(16) 0.6535(2) 0.66805(16) 0.0334(7) Uani 1 1 d .
F4 F 0.13402(16) 0.8538(2) 0.70235(16) 0.0330(7) Uani 1 1 d .
F5 F 0.27809(16) 0.8295(3) 0.79087(16) 0.0340(7) Uani 1 1 d .
F6 F 0.17263(18) 0.7141(2) 0.81178(17) 0.0382(8) Uani 1 1 d .
N1 N 0.3595(2) 0.3411(3) 0.9484(2) 0.0173(8) Uani 1 1 d .
N2 N 0.2542(2) 0.2985(3) 0.8248(2) 0.0136(8) Uani 1 1 d .
C1 C 0.2814(3) 0.2761(4) 0.9138(3) 0.0156(9) Uani 1 1 d .
C2 C 0.3795(3) 0.3989(4) 0.8818(3) 0.0225(11) Uani 1 1 d .
H2 H 0.429(3) 0.446(4) 0.898(3) 0.027 Uiso 1 1 d .
C3 C 0.3156(3) 0.3718(4) 0.8054(3) 0.0209(11) Uani 1 1 d .
H3 H 0.309(3) 0.397(4) 0.748(3) 0.025 Uiso 1 1 d .
C4 C 0.4096(3) 0.3618(4) 1.0409(3) 0.0183(10) Uani 1 1 d .
C5 C 0.3892(3) 0.4655(4) 1.0796(3) 0.0198(10) Uani 1 1 d .
C6 C 0.4386(3) 0.4840(4) 1.1694(3) 0.0245(11) Uani 1 1 d .
H6 H 0.4268 0.5542 1.1978 0.029 Uiso 1 1 calc R
C7 C 0.5037(3) 0.4049(5) 1.2186(3) 0.0261(12) Uani 1 1 d .
C8 C 0.5237(3) 0.3052(4) 1.1767(3) 0.0240(11) Uani 1 1 d .
H8 H 0.5698 0.2513 1.2102 0.029 Uiso 1 1 calc R
C9 C 0.4780(3) 0.2815(4) 1.0865(3) 0.0192(10) Uani 1 1 d .
C10 C 0.3181(3) 0.5518(4) 1.0276(3) 0.0297(12) Uani 1 1 d .
H10A H 0.3318 0.5828 0.9769 0.045 Uiso 1 1 calc R
H10B H 0.3153 0.6200 1.0658 0.045 Uiso 1 1 calc R
H10C H 0.2606 0.5096 1.0060 0.045 Uiso 1 1 calc R
C11 C 0.5527(3) 0.4253(5) 1.3163(3) 0.0400(14) Uani 1 1 d .
H11A H 0.5733 0.5099 1.3263 0.060 Uiso 1 1 calc R
H11B H 0.6040 0.3703 1.3376 0.060 Uiso 1 1 calc R
H11C H 0.5126 0.4091 1.3487 0.060 Uiso 1 1 calc R
C12 C 0.5013(3) 0.1758(4) 1.0411(3) 0.0307(11) Uani 1 1 d .
H12A H 0.4508 0.1193 1.0206 0.046 Uiso 1 1 calc R
H12B H 0.5534 0.1337 1.0828 0.046 Uiso 1 1 calc R
H12C H 0.5152 0.2047 0.9900 0.046 Uiso 1 1 calc R
C13 C 0.1723(3) 0.2622(4) 0.7570(3) 0.0156(9) Uani 1 1 d .
C14 C 0.1756(3) 0.1690(4) 0.7002(3) 0.0173(9) Uani 1 1 d .
C15 C 0.0968(3) 0.1374(4) 0.6323(3) 0.0194(10) Uani 1 1 d .
H15 H 0.0974 0.0731 0.5931 0.023 Uiso 1 1 calc R
C16 C 0.0178(3) 0.1966(4) 0.6202(3) 0.0178(10) Uani 1 1 d .
C17 C 0.0180(3) 0.2895(4) 0.6785(3) 0.0193(10) Uani 1 1 d .
H17 H -0.0363 0.3304 0.6709 0.023 Uiso 1 1 calc R
C18 C 0.0946(3) 0.3248(4) 0.7473(2) 0.0154(9) Uani 1 1 d .
C19 C 0.2619(3) 0.1056(4) 0.7108(3) 0.0226(11) Uani 1 1 d .
H19A H 0.2998 0.1602 0.6916 0.034 Uiso 1 1 calc R
H19B H 0.2495 0.0317 0.6742 0.034 Uiso 1 1 calc R
H19C H 0.2927 0.0836 0.7733 0.034 Uiso 1 1 calc R
C20 C -0.0666(3) 0.1615(4) 0.5451(3) 0.0277(11) Uani 1 1 d .
H20A H -0.0535 0.0966 0.5098 0.042 Uiso 1 1 calc R
H20B H -0.0903 0.2326 0.5071 0.042 Uiso 1 1 calc R
H20C H -0.1107 0.1325 0.5695 0.042 Uiso 1 1 calc R
C21 C 0.0922(3) 0.4257(4) 0.8094(3) 0.0215(10) Uani 1 1 d .
H21A H 0.1081 0.3933 0.8698 0.032 Uiso 1 1 calc R
H21B H 0.0320 0.4604 0.7899 0.032 Uiso 1 1 calc R
H21C H 0.1348 0.4892 0.8088 0.032 Uiso 1 1 calc R
C22 C 0.2192(3) -0.0355(4) 0.9604(3) 0.0259(11) Uani 1 1 d .
H22 H 0.2657 -0.0901 0.9624 0.031 Uiso 1 1 calc R
C23 C 0.1652(3) 0.0164(4) 0.8803(3) 0.0282(12) Uani 1 1 d .
H23 H 0.1773 0.0000 0.8278 0.034 Uiso 1 1 calc R
C24 C 0.0943(3) 0.0914(4) 0.8756(3) 0.0276(12) Uani 1 1 d .
H24 H 0.0567 0.1233 0.8200 0.033 Uiso 1 1 calc R
C25 C 0.0785(3) 0.1196(4) 0.9524(3) 0.0249(11) Uani 1 1 d .
H25 H 0.0305 0.1718 0.9498 0.030 Uiso 1 1 calc R
C26 C 0.1335(3) 0.0707(4) 1.0341(3) 0.0221(11) Uani 1 1 d .
H26 H 0.1227 0.0900 1.0868 0.027 Uiso 1 1 calc R
C27 C 0.2035(3) -0.0055(4) 1.0382(3) 0.0233(11) Uani 1 1 d .
H27 H 0.2410 -0.0375 1.0939 0.028 Uiso 1 1 calc R

loop_
_atom_site_aniso_label
_atom_site_aniso_U_11
_atom_site_aniso_U_22
_atom_site_aniso_U_33
_atom_site_aniso_U_23
_atom_site_aniso_U_13
_atom_site_aniso_U_12
Ir1 0.01712(9) 0.01709(8) 0.01422(8) -0.00055(9) 0.00569(6) -0.00328(9)
P1 0.0196(7) 0.0187(7) 0.0225(7) -0.0009(5) 0.0076(6) 0.0014(5)
F1 0.0481(19) 0.0395(18) 0.0341(17) -0.0019(14) 0.0257(15) -0.0048(15)
F2 0.0274(16) 0.0221(16) 0.0486(19) -0.0004(13) 0.0078(14) 0.0083(12)
F3 0.0266(15) 0.0318(18) 0.0383(17) -0.0116(14) 0.0075(13) -0.0077(13)
F4 0.0316(16) 0.0248(17) 0.0368(17) -0.0035(13) 0.0053(13) 0.0094(13)
F5 0.0269(15) 0.0269(15) 0.0389(16) -0.0058(15) 0.0006(13) -0.0043(14)
F6 0.0514(19) 0.0394(19) 0.0320(17) 0.0003(13) 0.0249(15) -0.0029(15)
N1 0.0165(19) 0.020(2) 0.0170(19) 0.0007(17) 0.0075(15) -0.0015(17)
N2 0.0133(18) 0.012(2) 0.0145(18) 0.0031(14) 0.0041(15) -0.0004(14)
C1 0.012(2) 0.016(2) 0.019(2) -0.0008(18) 0.0055(19) 0.0033(18)
C2 0.019(3) 0.021(3) 0.027(3) 0.002(2) 0.008(2) -0.005(2)
C3 0.021(3) 0.026(3) 0.018(3) 0.007(2) 0.009(2) 0.002(2)
C4 0.016(2) 0.022(3) 0.019(2) -0.0039(19) 0.009(2) -0.0104(19)
C5 0.019(2) 0.019(3) 0.024(3) -0.004(2) 0.010(2) -0.010(2)
C6 0.023(3) 0.028(3) 0.026(3) -0.010(2) 0.013(2) -0.011(2)
C7 0.020(3) 0.042(3) 0.016(3) -0.003(2) 0.006(2) -0.015(2)
C8 0.019(2) 0.027(3) 0.025(3) 0.005(2) 0.006(2) -0.004(2)
C9 0.015(2) 0.021(2) 0.021(2) -0.0019(19) 0.006(2) -0.0056(19)
C10 0.032(3) 0.021(3) 0.038(3) -0.007(2) 0.014(3) 0.001(2)
C11 0.031(3) 0.065(4) 0.022(3) -0.007(3) 0.007(2) -0.015(3)
C12 0.023(3) 0.031(3) 0.034(3) -0.001(3) 0.005(2) 0.005(2)
C13 0.020(2) 0.015(2) 0.013(2) 0.0025(18) 0.0073(19) -0.0032(19)
C14 0.019(2) 0.020(2) 0.015(2) 0.004(2) 0.0083(18) 0.001(2)
C15 0.029(3) 0.016(2) 0.016(2) -0.0006(18) 0.011(2) -0.003(2)
C16 0.022(2) 0.016(3) 0.016(2) 0.0050(18) 0.0067(19) -0.0017(19)
C17 0.015(2) 0.022(3) 0.022(2) 0.0062(19) 0.007(2) 0.0025(19)
C18 0.022(2) 0.010(2) 0.016(2) 0.004(2) 0.0089(18) 0.000(2)
C19 0.022(3) 0.024(3) 0.025(3) 0.001(2) 0.012(2) 0.006(2)
C20 0.027(3) 0.032(3) 0.022(2) -0.001(2) 0.005(2) -0.005(2)
C21 0.021(3) 0.017(2) 0.024(3) 0.003(2) 0.005(2) 0.004(2)
C22 0.028(3) 0.018(3) 0.035(3) -0.004(2) 0.016(3) -0.001(2)
C23 0.043(3) 0.021(3) 0.026(3) -0.011(2) 0.020(2) -0.019(2)
C24 0.021(3) 0.030(3) 0.022(3) 0.007(2) -0.003(2) -0.009(2)
C25 0.015(2) 0.019(3) 0.036(3) -0.002(2) 0.003(2) -0.003(2)
C26 0.025(3) 0.024(3) 0.023(3) -0.004(2) 0.014(2) -0.010(2)
C27 0.020(3) 0.022(3) 0.024(3) 0.008(2) 0.004(2) -0.003(2)

loop_
_atom_type_symbol
_atom_type_description
_atom_type_scat_dispersion_real
_atom_type_scat_dispersion_imag
_atom_type_scat_source
C C 0.0033 0.0016 'International Tables Vol C Tables 4.2.6.8 and 6.1.1.4'
H H 0.0000 0.0000 'International Tables Vol C Tables 4.2.6.8 and 6.1.1.4'
N N 0.0061 0.0033 'International Tables Vol C Tables 4.2.6.8 and 6.1.1.4'
F F 0.0171 0.0103 'International Tables Vol C Tables 4.2.6.8 and 6.1.1.4'
P P 0.1023 0.0942 'International Tables Vol C Tables 4.2.6.8 and 6.1.1.4'
Ir Ir -1.4442 7.9887 'International Tables Vol C Tables 4.2.6.8 and 6.1.1.4'

loop_
_geom_angle_atom_site_label_1
_geom_angle_atom_site_label_2
_geom_angle_atom_site_label_3
_geom_angle
C1 Ir1 C26 168.99(16)
C1 Ir1 C27 151.78(16)
C26 Ir1 C27 35.91(15)
C1 Ir1 C25 133.06(16)
C26 Ir1 C25 36.06(14)
C27 Ir1 C25 64.42(16)
C1 Ir1 C23 101.84(16)
C26 Ir1 C23 74.97(16)
C27 Ir1 C23 63.75(16)
C25 Ir1 C23 62.94(16)
C1 Ir1 C22 119.17(16)
C26 Ir1 C22 64.15(16)
C27 Ir1 C22 35.88(15)
C25 Ir1 C22 75.03(16)
C23 Ir1 C22 35.11(15)
C1 Ir1 C24 107.63(16)
C26 Ir1 C24 63.65(16)
C27 Ir1 C24 75.08(16)
C25 Ir1 C24 34.91(15)
C23 Ir1 C24 34.86(15)
C22 Ir1 C24 63.04(17)
C1 Ir1 H1A 75.4(14)
C26 Ir1 H1A 100.4(14)
C27 Ir1 H1A 131.4(15)
C25 Ir1 H1A 90.7(11)
C23 Ir1 H1A 141.7(11)
C22 Ir1 H1A 164.3(13)
C24 Ir1 H1A 108.5(11)
C1 Ir1 H1B 80.3(16)
C26 Ir1 H1B 109.5(16)
C27 Ir1 H1B 93.5(14)
C25 Ir1 H1B 142.9(16)
C23 Ir1 H1B 135.5(12)
C22 Ir1 H1B 105.0(12)
C24 Ir1 H1B 167.7(13)
H1A Ir1 H1B 82.4(8)
F6 P1 F2 90.45(15)
F6 P1 F1 179.27(17)
F2 P1 F1 89.86(15)
F6 P1 F3 90.67(15)
F2 P1 F3 89.72(15)
F1 P1 F3 89.99(15)
F6 P1 F5 89.41(15)
F2 P1 F5 90.35(15)
F1 P1 F5 89.93(15)
F3 P1 F5 179.90(19)
F6 P1 F4 89.99(15)
F2 P1 F4 179.50(16)
F1 P1 F4 89.70(15)
F3 P1 F4 90.05(14)
F5 P1 F4 89.88(15)
C1 N1 C2 111.0(4)
C1 N1 C4 126.5(3)
C2 N1 C4 122.2(4)
C1 N2 C3 110.7(3)
C1 N2 C13 127.8(3)
C3 N2 C13 121.4(3)
N2 C1 N1 103.6(3)
N2 C1 Ir1 128.7(3)
N1 C1 Ir1 127.7(3)
C3 C2 N1 107.3(4)
C3 C2 H2 135(3)
N1 C2 H2 118(3)
C2 C3 N2 107.4(4)
C2 C3 H3 129(3)
N2 C3 H3 124(3)
C5 C4 C9 123.3(4)
C5 C4 N1 117.4(4)
C9 C4 N1 119.3(4)
C6 C5 C4 116.5(4)
C6 C5 C10 121.8(4)
C4 C5 C10 121.7(4)
C7 C6 C5 122.7(4)
C7 C6 H6 118.7
C5 C6 H6 118.7
C6 C7 C8 118.9(4)
C6 C7 C11 120.9(5)
C8 C7 C11 120.2(5)
C7 C8 C9 121.8(4)
C7 C8 H8 119.1
C9 C8 H8 119.1
C4 C9 C8 116.8(4)
C4 C9 C12 121.5(4)
C8 C9 C12 121.7(4)
C5 C10 H10A 109.5
C5 C10 H10B 109.5
H10A C10 H10B 109.5
C5 C10 H10C 109.5
H10A C10 H10C 109.5
H10B C10 H10C 109.5
C7 C11 H11A 109.5
C7 C11 H11B 109.5
H11A C11 H11B 109.5
C7 C11 H11C 109.5
H11A C11 H11C 109.5
H11B C11 H11C 109.5
C9 C12 H12A 109.5
C9 C12 H12B 109.5
H12A C12 H12B 109.5
C9 C12 H12C 109.5
H12A C12 H12C 109.5
H12B C12 H12C 109.5
C18 C13 C14 122.6(4)
C18 C13 N2 119.5(4)
C14 C13 N2 117.8(4)
C13 C14 C15 117.6(4)
C13 C14 C19 121.3(4)
C15 C14 C19 121.1(4)
C16 C15 C14 121.9(4)
C16 C15 H15 119.1
C14 C15 H15 119.1
C15 C16 C17 118.3(4)
C15 C16 C20 120.7(4)
C17 C16 C20 121.0(4)
C18 C17 C16 122.2(4)
C18 C17 H17 118.9
C16 C17 H17 118.9
C13 C18 C17 117.3(4)
C13 C18 C21 122.0(4)
C17 C18 C21 120.7(4)
C14 C19 H19A 109.5
C14 C19 H19B 109.5
H19A C19 H19B 109.5
C14 C19 H19C 109.5
H19A C19 H19C 109.5
H19B C19 H19C 109.5
C16 C20 H20A 109.5
C16 C20 H20B 109.5
H20A C20 H20B 109.5
C16 C20 H20C 109.5
H20A C20 H20C 109.5
H20B C20 H20C 109.5
C18 C21 H21A 109.5
C18 C21 H21B 109.5
H21A C21 H21B 109.5
C18 C21 H21C 109.5
H21A C21 H21C 109.5
H21B C21 H21C 109.5
C23 C22 C27 118.6(4)
C23 C22 Ir1 72.3(3)
C27 C22 Ir1 69.7(2)
C23 C22 H22 120.7
C27 C22 H22 120.7
Ir1 C22 H22 129.6
C24 C23 C22 121.4(4)
C24 C23 Ir1 73.4(3)
C22 C23 Ir1 72.6(3)
C24 C23 H23 119.3
C22 C23 H23 119.3
Ir1 C23 H23 126.7
C25 C24 C23 119.7(4)
C25 C24 Ir1 70.9(3)
C23 C24 Ir1 71.7(3)
C25 C24 H24 120.2
C23 C24 H24 120.2
Ir1 C24 H24 129.6
C24 C25 C26 119.8(4)
C24 C25 Ir1 74.1(3)
C26 C25 Ir1 70.3(2)
C24 C25 H25 120.1
C26 C25 H25 120.1
Ir1 C25 H25 127.5
C27 C26 C25 120.3(4)
C27 C26 Ir1 72.3(2)
C25 C26 Ir1 73.7(2)
C27 C26 H26 119.8
C25 C26 H26 119.8
Ir1 C26 H26 126.1
C26 C27 C22 120.2(4)
C26 C27 Ir1 71.8(3)
C22 C27 Ir1 74.4(3)
C26 C27 H27 119.9
C22 C27 H27 119.9
Ir1 C27 H27 125.6

loop_
_geom_bond_atom_site_label_1
_geom_bond_atom_site_label_2
_geom_bond_distance
Ir1 C1 1.997(4)
Ir1 C26 2.242(4)
Ir1 C27 2.247(4)
Ir1 C25 2.285(4)
Ir1 C23 2.304(4)
Ir1 C22 2.308(4)
Ir1 C24 2.326(4)
Ir1 H1A 1.540(18)
Ir1 H1B 1.497(18)
P1 F6 1.583(3)
P1 F2 1.586(3)
P1 F1 1.590(3)
P1 F3 1.597(3)
P1 F5 1.597(3)
P1 F4 1.598(3)
N1 C1 1.375(5)
N1 C2 1.382(5)
N1 C4 1.434(5)
N2 C1 1.363(5)
N2 C3 1.393(5)
N2 C13 1.432(5)
C2 C3 1.322(6)
C2 H2 0.90(4)
C3 H3 0.94(4)
C4 C5 1.393(6)
C4 C9 1.395(6)
C5 C6 1.393(5)
C5 C10 1.489(6)
C6 C7 1.371(6)
C6 H6 0.9500
C7 C8 1.383(6)
C7 C11 1.502(6)
C8 C9 1.397(5)
C8 H8 0.9500
C9 C12 1.490(6)
C10 H10A 0.9800
C10 H10B 0.9800
C10 H10C 0.9800
C11 H11A 0.9800
C11 H11B 0.9800
C11 H11C 0.9800
C12 H12A 0.9800
C12 H12B 0.9800
C12 H12C 0.9800
C13 C18 1.383(5)
C13 C14 1.386(6)
C14 C15 1.388(5)
C14 C19 1.506(5)
C15 C16 1.376(5)
C15 H15 0.9500
C16 C17 1.385(5)
C16 C20 1.508(5)
C17 C18 1.384(5)
C17 H17 0.9500
C18 C21 1.503(5)
C19 H19A 0.9800
C19 H19B 0.9800
C19 H19C 0.9800
C20 H20A 0.9800
C20 H20B 0.9800
C20 H20C 0.9800
C21 H21A 0.9800
C21 H21B 0.9800
C21 H21C 0.9800
C22 C23 1.391(6)
C22 C27 1.404(6)
C22 H22 0.9500
C23 C24 1.387(6)
C23 H23 0.9500
C24 C25 1.384(6)
C24 H24 0.9500
C25 C26 1.402(6)
C25 H25 0.9500
C26 C27 1.384(6)
C26 H26 0.9500
C27 H27 0.9500
